data_4345861
loop_
_publ_author_name
'Guo, Liping'
'Wang, Shaowu'
'Wei, Yun'
'Zhou, Shuangliu'
'Zhu, Xiancui'
'Mu, Xiaolong'

_publ_section_title
;
 Reactivity of 1,3-Disubstituted Indoles with Lithium Compounds:
 Substituents and Solvents Effects on Coordination and Reactivity of
 Resulting 1,3-Disubstituted-2-Indolyl Lithium Complexes
;
_journal_name_full 'Inorganic Chemistry'
_journal_paper_doi 10.1021/acs.inorgchem.7b00179
_journal_year 2017
_chemical_formula_sum 'C44 H53 Li N4 O'
_chemical_formula_weight 660.84
_chemical_name_systematic
; 
 ? 
;
_space_group_IT_number 14
_symmetry_cell_setting monoclinic
_symmetry_space_group_name_Hall '-P 2ybc'
_symmetry_space_group_name_H-M 'P 1 21/c 1'
_atom_sites_solution_hydrogens geom
_atom_sites_solution_primary direct
_atom_sites_solution_secondary difmap
_audit_creation_method SHELXL-97
_cell_angle_alpha 90.00
_cell_angle_beta 103.469(4)
_cell_angle_gamma 90.00
_cell_formula_units_Z 4
_cell_length_a 11.643(4)
_cell_length_b 16.448(5)
_cell_length_c 20.943(6)
_cell_measurement_reflns_used 6559
_cell_measurement_temperature 293(2)
_cell_measurement_theta_max 24.12
_cell_measurement_theta_min 2.18
_cell_volume 3900(2)
_computing_cell_refinement 'Bruker SMART'
_computing_data_collection 'Bruker SMART'
_computing_data_reduction 'Bruker SAINT'
_computing_molecular_graphics 'Bruker SHELXTL'
_computing_publication_material 'Bruker SHELXTL'
_computing_structure_refinement 'SHELXL-97 (Sheldrick, 1997)'
_computing_structure_solution 'SHELXS-97 (Sheldrick, 1990)'
_diffrn_ambient_temperature 293(2)
_diffrn_measured_fraction_theta_full 0.980
_diffrn_measured_fraction_theta_max 0.980
_diffrn_measurement_device_type 'CCD area detector'
_diffrn_measurement_method 'phi and omega scans'
_diffrn_radiation_monochromator graphite
_diffrn_radiation_source 'fine-focus sealed tube'
_diffrn_radiation_type MoK\a
_diffrn_radiation_wavelength 0.71073
_diffrn_reflns_av_R_equivalents 0.0785
_diffrn_reflns_av_sigmaI/netI 0.0789
_diffrn_reflns_limit_h_max 14
_diffrn_reflns_limit_h_min -14
_diffrn_reflns_limit_k_max 21
_diffrn_reflns_limit_k_min -21
_diffrn_reflns_limit_l_max 27
_diffrn_reflns_limit_l_min -25
_diffrn_reflns_number 32783
_diffrn_reflns_theta_full 27.80
_diffrn_reflns_theta_max 27.80
_diffrn_reflns_theta_min 1.59
_exptl_absorpt_coefficient_mu 0.067
_exptl_absorpt_correction_T_max 0.9920
_exptl_absorpt_correction_T_min 0.9907
_exptl_absorpt_correction_type multi-scan
_exptl_crystal_colour red
_exptl_crystal_density_diffrn 1.125
_exptl_crystal_density_method 'not measured'
_exptl_crystal_description block
_exptl_crystal_F_000 1424
_exptl_crystal_size_max 0.14
_exptl_crystal_size_mid 0.13
_exptl_crystal_size_min 0.12
_refine_diff_density_max 0.253
_refine_diff_density_min -0.251
_refine_diff_density_rms 0.057
_refine_ls_extinction_method none
_refine_ls_goodness_of_fit_ref 0.990
_refine_ls_hydrogen_treatment mixed
_refine_ls_matrix_type full
_refine_ls_number_parameters 459
_refine_ls_number_reflns 9059
_refine_ls_number_restraints 0
_refine_ls_restrained_S_all 0.990
_refine_ls_R_factor_all 0.1597
_refine_ls_R_factor_gt 0.0756
_refine_ls_shift/su_max 0.001
_refine_ls_shift/su_mean 0.000
_refine_ls_structure_factor_coef Fsqd
_refine_ls_weighting_details 'calc w=1/[\s^2^(Fo^2^)+(0.1500P)^2^+0.0000P] where P=(Fo^2^+2Fc^2^)/3'
_refine_ls_weighting_scheme calc
_refine_ls_wR_factor_gt 0.1976
_refine_ls_wR_factor_ref 0.2658
_reflns_number_gt 4262
_reflns_number_total 9059
_reflns_threshold_expression >2sigma(I)
_cod_data_source_file ic7b00179_si_003.cif
_cod_data_source_block complex_7b
_cod_depositor_comments
;
The following automatic conversions were performed:

'_symmetry_cell_setting' value 'Monoclinic' changed to 'monoclinic'
according to
/home/data/users/saulius/crontab/automatic-downloads/rss-feeds/ACS/lib/dictionaries/cif_core.dic
dictionary named 'cif_core.dic' version 2.4.2 from 2011-04-26.

Automatic conversion script
Id: cif_fix_values 4973 2017-02-22 13:04:09Z antanas 
;
_cod_original_sg_symbol_H-M P2(1)/c
_cod_database_code 4345861

loop_
_symmetry_equiv_pos_as_xyz
'x, y, z'
'-x, y+1/2, -z+1/2'
'-x, -y, -z'
'x, -y-1/2, z-1/2'

loop_
_atom_site_label
_atom_site_type_symbol
_atom_site_fract_x
_atom_site_fract_y
_atom_site_fract_z
_atom_site_U_iso_or_equiv
_atom_site_adp_type
_atom_site_occupancy
_atom_site_symmetry_multiplicity
_atom_site_calc_flag
_atom_site_refinement_flags
Li1 Li 0.3058(4) 0.7047(3) 0.9627(2) 0.0617(12) Uani 1 1 d .
N3 N 0.04397(18) 0.79183(13) 1.00743(10) 0.0478(5) Uani 1 1 d .
N4 N 0.2959(2) 0.78618(14) 0.88689(11) 0.0508(6) Uani 1 1 d .
N2 N 0.3933(2) 0.71801(14) 1.05373(12) 0.0551(6) Uani 1 1 d .
N1 N 0.1863(2) 0.94687(13) 1.02875(11) 0.0519(6) Uani 1 1 d .
C22 C 0.1103(2) 0.79311(16) 0.91469(13) 0.0481(6) Uani 1 1 d .
C28 C -0.0443(2) 0.75807(16) 0.95880(14) 0.0516(7) Uani 1 1 d .
C21 C 0.1375(2) 0.81349(15) 0.98090(13) 0.0453(6) Uani 1 1 d .
C1 C 0.2368(2) 0.86794(15) 1.01637(12) 0.0453(6) Uani 1 1 d .
H1 H 0.2905 0.8771 0.9874 0.054 Uiso 1 1 calc R
C2 C 0.3102(2) 0.84356(16) 1.08352(13) 0.0485(6) Uani 1 1 d .
C3 C 0.3096(2) 0.91218(17) 1.12696(13) 0.0508(7) Uani 1 1 d .
C9 C 0.3806(2) 0.77634(16) 1.09590(14) 0.0519(7) Uani 1 1 d .
H9 H 0.4250 0.7705 1.1387 0.062 Uiso 1 1 calc R
C23 C -0.0062(2) 0.75957(17) 0.89950(14) 0.0512(7) Uani 1 1 d .
C35 C 0.0302(2) 0.72797(17) 1.11310(13) 0.0521(7) Uani 1 1 d .
C8 C 0.2363(2) 0.97399(16) 1.09223(13) 0.0496(7) Uani 1 1 d .
C34 C 0.0321(3) 0.80549(16) 1.07485(13) 0.0532(7) Uani 1 1 d .
H34A H -0.0404 0.8353 1.0734 0.064 Uiso 1 1 calc R
H34B H 0.0974 0.8389 1.0977 0.064 Uiso 1 1 calc R
C7 C 0.2212(3) 1.04757(18) 1.12101(16) 0.0643(8) Uani 1 1 d .
H7 H 0.1725 1.0875 1.0975 0.077 Uiso 1 1 calc R
C14 C 0.1275(2) 0.99732(17) 0.97501(14) 0.0540(7) Uani 1 1 d .
H14A H 0.0935 1.0434 0.9929 0.065 Uiso 1 1 calc R
H14B H 0.0626 0.9664 0.9485 0.065 Uiso 1 1 calc R
C15 C 0.2024(2) 1.02948(16) 0.93024(14) 0.0533(7) Uani 1 1 d .
C29 C 0.1890(3) 0.80782(17) 0.87024(13) 0.0526(7) Uani 1 1 d .
H29 H 0.1602 0.8330 0.8299 0.063 Uiso 1 1 calc R
C30 C 0.3839(3) 0.80937(19) 0.84920(15) 0.0614(8) Uani 1 1 d .
C36 C -0.0540(3) 0.7181(2) 1.14977(16) 0.0713(9) Uani 1 1 d .
H36 H -0.1110 0.7580 1.1489 0.086 Uiso 1 1 calc R
C24 C -0.0825(3) 0.7293(2) 0.84266(16) 0.0670(8) Uani 1 1 d .
H24 H -0.0600 0.7294 0.8029 0.080 Uiso 1 1 calc R
C39 C 0.1128(3) 0.5987(2) 1.15188(19) 0.0828(10) Uani 1 1 d .
H39 H 0.1678 0.5578 1.1517 0.099 Uiso 1 1 calc R
C5 C 0.3520(3) 1.0022(2) 1.22008(17) 0.0778(10) Uani 1 1 d .
H5 H 0.3913 1.0124 1.2633 0.093 Uiso 1 1 calc R
C4 C 0.3677(3) 0.9276(2) 1.19183(15) 0.0662(8) Uani 1 1 d .
H4 H 0.4166 0.8884 1.2161 0.079 Uiso 1 1 calc R
C40 C 0.1134(3) 0.66839(19) 1.11514(15) 0.0646(8) Uani 1 1 d .
H40 H 0.1711 0.6750 1.0914 0.078 Uiso 1 1 calc R
C6 C 0.2805(3) 1.0606(2) 1.18593(18) 0.0763(10) Uani 1 1 d .
H6 H 0.2711 1.1097 1.2062 0.092 Uiso 1 1 calc R
C27 C -0.1532(2) 0.7271(2) 0.96283(16) 0.0656(8) Uani 1 1 d .
H27 H -0.1766 0.7260 1.0024 0.079 Uiso 1 1 calc R
C20 C 0.3173(3) 1.0534(2) 0.95482(18) 0.0762(10) Uani 1 1 d .
H20 H 0.3517 1.0481 0.9994 0.091 Uiso 1 1 calc R
C37 C -0.0533(4) 0.6489(3) 1.18784(17) 0.0843(11) Uani 1 1 d .
H37 H -0.1095 0.6426 1.2126 0.101 Uiso 1 1 calc R
C10 C 0.4820(3) 0.65403(19) 1.07845(16) 0.0656(8) Uani 1 1 d .
C26 C -0.2254(3) 0.6981(2) 0.9055(2) 0.0835(11) Uani 1 1 d .
H26 H -0.2990 0.6769 0.9065 0.100 Uiso 1 1 calc R
C16 C 0.1530(3) 1.0380(2) 0.86436(16) 0.0699(9) Uani 1 1 d .
H16 H 0.0756 1.0213 0.8474 0.084 Uiso 1 1 calc R
C19 C 0.3821(4) 1.0859(2) 0.9123(2) 0.0973(13) Uani 1 1 d .
H19 H 0.4603 1.1014 0.9286 0.117 Uiso 1 1 calc R
C25 C -0.1907(3) 0.6996(2) 0.84633(18) 0.0806(10) Uani 1 1 d .
H25 H -0.2419 0.6801 0.8085 0.097 Uiso 1 1 calc R
C18 C 0.3308(5) 1.0948(2) 0.8470(2) 0.0972(13) Uani 1 1 d .
H18 H 0.3738 1.1170 0.8191 0.117 Uiso 1 1 calc R
C32 C 0.4770(4) 0.8588(3) 0.8976(2) 0.1148(16) Uani 1 1 d .
H32A H 0.4438 0.9099 0.9061 0.172 Uiso 1 1 calc R
H32B H 0.5439 0.8682 0.8791 0.172 Uiso 1 1 calc R
H32C H 0.5017 0.8291 0.9380 0.172 Uiso 1 1 calc R
C17 C 0.2175(4) 1.0712(2) 0.82288(19) 0.0902(12) Uani 1 1 d .
H17 H 0.1829 1.0773 0.7784 0.108 Uiso 1 1 calc R
C33 C 0.4419(4) 0.7320(3) 0.8332(2) 0.1046(14) Uani 1 1 d .
H33A H 0.4646 0.6992 0.8720 0.157 Uiso 1 1 calc R
H33B H 0.5106 0.7455 0.8174 0.157 Uiso 1 1 calc R
H33C H 0.3872 0.7023 0.8000 0.157 Uiso 1 1 calc R
C12 C 0.4264(4) 0.5864(2) 1.1104(2) 0.1051(14) Uani 1 1 d .
H12A H 0.4112 0.6057 1.1509 0.158 Uiso 1 1 calc R
H12B H 0.4793 0.5409 1.1191 0.158 Uiso 1 1 calc R
H12C H 0.3535 0.5700 1.0815 0.158 Uiso 1 1 calc R
C31 C 0.3359(4) 0.8580(4) 0.7881(2) 0.130(2) Uani 1 1 d .
H31A H 0.2827 0.8249 0.7567 0.195 Uiso 1 1 calc R
H31B H 0.3999 0.8756 0.7696 0.195 Uiso 1 1 calc R
H31C H 0.2945 0.9047 0.7988 0.195 Uiso 1 1 calc R
C13 C 0.5129(5) 0.6156(3) 1.0183(2) 0.1235(18) Uani 1 1 d .
H13A H 0.4418 0.5987 0.9880 0.185 Uiso 1 1 calc R
H13B H 0.5630 0.5694 1.0316 0.185 Uiso 1 1 calc R
H13C H 0.5534 0.6547 0.9975 0.185 Uiso 1 1 calc R
C38 C 0.0296(4) 0.5904(3) 1.18892(18) 0.0879(12) Uani 1 1 d .
H38 H 0.0303 0.5444 1.2148 0.106 Uiso 1 1 calc R
C11 C 0.5910(4) 0.6821(3) 1.1269(4) 0.163(3) Uani 1 1 d .
H11A H 0.6300 0.7230 1.1071 0.245 Uiso 1 1 calc R
H11B H 0.6433 0.6368 1.1399 0.245 Uiso 1 1 calc R
H11C H 0.5694 0.7043 1.1649 0.245 Uiso 1 1 calc R
O1 O 0.2213(2) 0.60333(13) 0.92156(12) 0.0765(7) Uani 1 1 d .
C43 C 0.2319(3) 0.5666(2) 0.86010(19) 0.0802(10) Uani 1 1 d .
H43A H 0.2203 0.5084 0.8625 0.096 Uiso 1 1 calc R
H43B H 0.3114 0.5756 0.8546 0.096 Uiso 1 1 calc R
C41 C 0.1274(3) 0.5696(2) 0.94685(19) 0.0793(10) Uani 1 1 d .
H41A H 0.0564 0.5673 0.9118 0.095 Uiso 1 1 calc R
H41B H 0.1117 0.6053 0.9807 0.095 Uiso 1 1 calc R
C44 C 0.1461(4) 0.5993(2) 0.8015(2) 0.0906(11) Uani 1 1 d .
H44A H 0.0671 0.5889 0.8058 0.136 Uiso 1 1 calc R
H44B H 0.1583 0.5731 0.7627 0.136 Uiso 1 1 calc R
H44C H 0.1575 0.6568 0.7984 0.136 Uiso 1 1 calc R
C42 C 0.1540(3) 0.4859(2) 0.9752(2) 0.0919(11) Uani 1 1 d .
H42A H 0.1573 0.4483 0.9406 0.138 Uiso 1 1 calc R
H42B H 0.0931 0.4695 0.9964 0.138 Uiso 1 1 calc R
H42C H 0.2287 0.4864 1.0066 0.138 Uiso 1 1 calc R

loop_
_atom_site_aniso_label
_atom_site_aniso_U_11
_atom_site_aniso_U_22
_atom_site_aniso_U_33
_atom_site_aniso_U_23
_atom_site_aniso_U_13
_atom_site_aniso_U_12
Li1 0.063(3) 0.068(3) 0.055(3) -0.001(2) 0.017(2) 0.007(2)
N3 0.0431(12) 0.0602(13) 0.0437(13) 0.0024(10) 0.0172(10) 0.0030(10)
N4 0.0499(13) 0.0656(13) 0.0425(13) -0.0040(10) 0.0220(10) 0.0014(11)
N2 0.0490(13) 0.0599(13) 0.0565(15) 0.0046(11) 0.0125(11) 0.0090(11)
N1 0.0605(14) 0.0506(12) 0.0467(14) 0.0037(10) 0.0166(11) 0.0062(10)
C22 0.0445(14) 0.0597(15) 0.0422(16) 0.0026(12) 0.0143(12) 0.0078(12)
C28 0.0433(15) 0.0601(15) 0.0527(17) 0.0061(13) 0.0139(13) 0.0064(12)
C21 0.0419(14) 0.0533(14) 0.0447(15) 0.0053(11) 0.0181(12) 0.0076(11)
C1 0.0477(14) 0.0541(14) 0.0397(14) 0.0012(11) 0.0212(12) 0.0006(12)
C2 0.0464(15) 0.0596(15) 0.0407(15) 0.0040(12) 0.0124(12) 0.0000(12)
C3 0.0513(15) 0.0634(16) 0.0422(16) -0.0015(12) 0.0204(13) -0.0071(13)
C9 0.0446(15) 0.0652(17) 0.0460(16) 0.0050(13) 0.0110(12) -0.0002(13)
C23 0.0411(15) 0.0648(16) 0.0491(16) 0.0018(13) 0.0134(13) 0.0070(12)
C35 0.0527(16) 0.0633(16) 0.0425(15) -0.0011(12) 0.0155(13) -0.0071(13)
C8 0.0522(15) 0.0569(15) 0.0460(16) -0.0026(12) 0.0243(13) -0.0061(13)
C34 0.0581(17) 0.0612(16) 0.0484(16) -0.0010(13) 0.0289(14) 0.0031(13)
C7 0.074(2) 0.0579(16) 0.069(2) -0.0062(15) 0.0340(17) -0.0048(15)
C14 0.0524(15) 0.0590(15) 0.0550(17) 0.0098(13) 0.0216(13) 0.0043(13)
C15 0.0568(17) 0.0524(15) 0.0558(18) 0.0037(13) 0.0237(14) 0.0006(13)
C29 0.0555(17) 0.0687(17) 0.0358(15) -0.0012(12) 0.0150(12) 0.0050(14)
C30 0.0583(17) 0.085(2) 0.0491(17) -0.0010(15) 0.0286(15) -0.0006(15)
C36 0.076(2) 0.087(2) 0.058(2) -0.0008(17) 0.0298(17) -0.0146(18)
C24 0.0540(18) 0.089(2) 0.0557(19) -0.0027(16) 0.0075(15) 0.0044(16)
C39 0.085(2) 0.076(2) 0.077(2) 0.0142(19) -0.004(2) -0.0014(19)
C5 0.095(3) 0.097(3) 0.0479(19) -0.0172(18) 0.0293(18) -0.021(2)
C4 0.075(2) 0.084(2) 0.0420(17) -0.0010(15) 0.0185(15) -0.0074(17)
C40 0.0652(19) 0.0736(19) 0.0527(18) 0.0077(15) 0.0089(15) -0.0020(16)
C6 0.091(3) 0.079(2) 0.069(2) -0.0218(19) 0.039(2) -0.016(2)
C27 0.0447(16) 0.088(2) 0.067(2) 0.0055(17) 0.0185(15) 0.0008(15)
C20 0.068(2) 0.091(2) 0.073(2) 0.0103(18) 0.0222(18) -0.0166(18)
C37 0.098(3) 0.107(3) 0.054(2) 0.005(2) 0.030(2) -0.038(2)
C10 0.0559(18) 0.0709(19) 0.066(2) 0.0038(16) 0.0074(15) 0.0164(15)
C26 0.0469(18) 0.120(3) 0.083(3) 0.002(2) 0.0130(18) -0.0094(19)
C16 0.074(2) 0.081(2) 0.058(2) 0.0016(16) 0.0217(17) -0.0057(17)
C19 0.082(3) 0.102(3) 0.119(4) 0.013(3) 0.046(3) -0.025(2)
C25 0.0551(19) 0.114(3) 0.066(2) -0.008(2) 0.0015(17) -0.0029(19)
C18 0.128(4) 0.092(3) 0.094(3) 0.014(2) 0.071(3) -0.016(3)
C32 0.102(3) 0.161(4) 0.096(3) -0.033(3) 0.051(3) -0.061(3)
C17 0.124(3) 0.096(3) 0.062(2) 0.0091(19) 0.043(2) -0.012(2)
C33 0.087(3) 0.129(3) 0.118(4) -0.014(3) 0.065(3) 0.010(2)
C12 0.116(3) 0.091(3) 0.107(3) 0.036(2) 0.021(3) 0.029(2)
C31 0.098(3) 0.217(5) 0.091(3) 0.077(3) 0.056(3) 0.036(3)
C13 0.133(4) 0.140(4) 0.107(4) 0.020(3) 0.050(3) 0.080(3)
C38 0.106(3) 0.089(3) 0.059(2) 0.0177(19) -0.001(2) -0.029(2)
C11 0.077(3) 0.104(3) 0.260(7) -0.049(4) -0.060(4) 0.029(3)
O1 0.0800(15) 0.0735(14) 0.0835(16) -0.0159(12) 0.0344(13) -0.0117(12)
C43 0.074(2) 0.086(2) 0.088(3) -0.023(2) 0.035(2) -0.0041(18)
C41 0.079(2) 0.078(2) 0.091(3) -0.0070(19) 0.040(2) -0.0023(18)
C44 0.090(3) 0.098(3) 0.087(3) -0.019(2) 0.028(2) -0.006(2)
C42 0.088(3) 0.091(3) 0.098(3) 0.008(2) 0.025(2) -0.006(2)

loop_
_atom_type_symbol
_atom_type_description
_atom_type_scat_dispersion_real
_atom_type_scat_dispersion_imag
_atom_type_scat_source
C C 0.0033 0.0016 'International Tables Vol C Tables 4.2.6.8 and 6.1.1.4'
H H 0.0000 0.0000 'International Tables Vol C Tables 4.2.6.8 and 6.1.1.4'
Li Li -0.0003 0.0001 'International Tables Vol C Tables 4.2.6.8 and 6.1.1.4'
N N 0.0061 0.0033 'International Tables Vol C Tables 4.2.6.8 and 6.1.1.4'
O O 0.0106 0.0060 'International Tables Vol C Tables 4.2.6.8 and 6.1.1.4'

loop_
_geom_angle_atom_site_label_1
_geom_angle_atom_site_label_2
_geom_angle_atom_site_label_3
_geom_angle
N2 Li1 O1 126.8(3)
N2 Li1 N4 127.0(3)
O1 Li1 N4 105.9(2)
N2 Li1 C22 120.5(2)
O1 Li1 C22 90.1(2)
N4 Li1 C22 57.98(15)
N2 Li1 C21 91.0(2)
O1 Li1 C21 107.7(2)
N4 Li1 C21 76.66(17)
C22 Li1 C21 29.60(10)
C21 N3 C28 109.2(2)
C21 N3 C34 127.5(2)
C28 N3 C34 123.3(2)
C29 N4 C30 122.6(2)
C29 N4 Li1 105.7(2)
C30 N4 Li1 131.0(2)
C9 N2 C10 117.0(2)
C9 N2 Li1 127.8(2)
C10 N2 Li1 115.1(2)
C8 N1 C14 125.4(2)
C8 N1 C1 110.8(2)
C14 N1 C1 120.5(2)
C21 C22 C23 107.4(2)
C21 C22 C29 124.2(2)
C23 C22 C29 128.4(2)
C21 C22 Li1 77.37(18)
C23 C22 Li1 123.4(2)
C29 C22 Li1 74.21(18)
N3 C28 C27 129.5(3)
N3 C28 C23 107.9(2)
C27 C28 C23 122.6(3)
N3 C21 C22 108.8(2)
N3 C21 C1 122.7(2)
C22 C21 C1 127.1(2)
N3 C21 Li1 122.9(2)
C22 C21 Li1 73.03(18)
C1 C21 Li1 88.00(18)
N1 C1 C21 108.5(2)
N1 C1 C2 103.4(2)
C21 C1 C2 119.9(2)
C9 C2 C3 127.0(3)
C9 C2 C1 125.0(2)
C3 C2 C1 106.9(2)
C4 C3 C8 117.9(3)
C4 C3 C2 132.9(3)
C8 C3 C2 109.1(2)
N2 C9 C2 127.6(3)
C24 C23 C28 118.3(3)
C24 C23 C22 135.0(3)
C28 C23 C22 106.7(2)
C40 C35 C36 119.0(3)
C40 C35 C34 121.5(3)
C36 C35 C34 119.5(3)
C7 C8 N1 129.0(3)
C7 C8 C3 121.9(3)
N1 C8 C3 109.2(2)
N3 C34 C35 113.4(2)
C8 C7 C6 118.5(3)
N1 C14 C15 116.6(2)
C16 C15 C20 119.3(3)
C16 C15 C14 119.4(3)
C20 C15 C14 121.2(3)
N4 C29 C22 119.9(2)
N4 C30 C31 115.2(3)
N4 C30 C33 107.5(3)
C31 C30 C33 110.8(3)
N4 C30 C32 104.7(2)
C31 C30 C32 110.3(4)
C33 C30 C32 108.0(3)
C35 C36 C37 120.2(4)
C25 C24 C23 119.3(3)
C38 C39 C40 119.3(4)
C6 C5 C4 121.6(3)
C3 C4 C5 119.5(3)
C35 C40 C39 121.0(3)
C5 C6 C7 120.6(3)
C26 C27 C28 117.0(3)
C15 C20 C19 119.6(4)
C38 C37 C36 119.9(3)
N2 C10 C11 115.4(3)
N2 C10 C12 109.9(3)
C11 C10 C12 107.9(4)
N2 C10 C13 106.6(3)
C11 C10 C13 111.1(4)
C12 C10 C13 105.6(3)
C27 C26 C25 121.6(3)
C15 C16 C17 120.6(3)
C18 C19 C20 120.2(4)
C24 C25 C26 121.2(3)
C17 C18 C19 120.2(4)
C18 C17 C16 120.1(4)
C37 C38 C39 120.6(3)
C41 O1 C43 113.3(3)
C41 O1 Li1 119.9(2)
C43 O1 Li1 125.9(3)
O1 C43 C44 113.6(3)
O1 C41 C42 113.3(3)

loop_
_geom_bond_atom_site_label_1
_geom_bond_atom_site_label_2
_geom_bond_distance
Li1 N2 1.953(6)
Li1 O1 2.024(6)
Li1 N4 2.060(6)
Li1 C22 2.691(5)
Li1 C21 2.746(5)
N3 C21 1.379(3)
N3 C28 1.384(3)
N3 C34 1.468(3)
N4 C29 1.263(3)
N4 C30 1.481(4)
N2 C9 1.335(4)
N2 C10 1.481(4)
N1 C8 1.394(3)
N1 C14 1.437(3)
N1 C1 1.473(3)
C22 C21 1.390(4)
C22 C23 1.430(4)
C22 C29 1.471(4)
C28 C27 1.387(4)
C28 C23 1.413(4)
C21 C1 1.514(4)
C1 C2 1.519(4)
C2 C9 1.365(4)
C2 C3 1.451(4)
C3 C4 1.393(4)
C3 C8 1.415(4)
C23 C24 1.401(4)
C35 C40 1.372(4)
C35 C36 1.388(4)
C35 C34 1.509(4)
C8 C7 1.381(4)
C7 C6 1.391(5)
C14 C15 1.516(4)
C15 C16 1.373(4)
C15 C20 1.375(4)
C30 C31 1.503(5)
C30 C33 1.514(5)
C30 C32 1.533(5)
C36 C37 1.389(5)
C24 C25 1.369(5)
C39 C38 1.381(5)
C39 C40 1.381(4)
C5 C6 1.360(5)
C5 C4 1.393(5)
C27 C26 1.381(5)
C20 C19 1.400(5)
C37 C38 1.358(5)
C10 C11 1.502(5)
C10 C12 1.518(5)
C10 C13 1.525(5)
C26 C25 1.390(5)
C16 C17 1.385(5)
C19 C18 1.367(6)
C18 C17 1.356(6)
O1 C41 1.434(4)
O1 C43 1.453(4)
C43 C44 1.490(5)
C41 C42 1.503(5)
